data_7028409
loop_
_publ_author_name
'Manna, Cesar M.'
'Nassar, Mostafa Y.'
'Tofan, Daniel'
'Chakarawet, Khetpakorn'
'Cummins, Christopher C.'

_publ_section_title
;
 Facile synthesis of mononuclear early transition-metal complexes of
 \k3cyclo-tetrametaphosphate ([P4O12]4-) and cyclo-trimetaphosphate
 ([P3O9]3-.
;
_journal_issue 4
_journal_name_full 'Dalton transactions (Cambridge, England : 2003)'
_journal_page_first 1509
_journal_page_last 1518
_journal_paper_doi 10.1039/c3dt52526k
_journal_volume 43
_journal_year 2014
_chemical_formula_sum 'C77 H65 Mo N2 O11 P7'
_chemical_formula_weight 1507.04
_chemical_name_systematic
;
?
;
_space_group_IT_number 9
_symmetry_cell_setting monoclinic
_symmetry_space_group_name_Hall 'C -2yc'
_symmetry_space_group_name_H-M 'C 1 c 1'
_atom_sites_solution_hydrogens geom
_atom_sites_solution_primary direct
_atom_sites_solution_secondary difmap
_audit_creation_method SHELXL-97
_cell_angle_alpha 90.00
_cell_angle_beta 122.557(2)
_cell_angle_gamma 90.00
_cell_formula_units_Z 4
_cell_length_a 29.871(5)
_cell_length_b 13.004(2)
_cell_length_c 20.900(3)
_cell_measurement_reflns_used 9673
_cell_measurement_temperature 100(2)
_cell_measurement_theta_max 30.80
_cell_measurement_theta_min 2.58
_cell_volume 6842.7(18)
_computing_cell_refinement 'SAINT 7.46A (Bruker-AXS, 2011)'
_computing_data_collection 'APEX2 v2011.4.0 (Bruker-AXS, 2011)'
_computing_data_reduction 'SAINT 7.46A (Bruker-AXS, 2011)'
_computing_molecular_graphics 'Bruker SHELXTL'
_computing_publication_material 'Bruker SHELXTL'
_computing_structure_refinement 'SHELXL-97 (Sheldrick, 2008)'
_computing_structure_solution 'SHELXS-97 (Sheldrick, 2008)'
_diffrn_ambient_temperature 100(2)
_diffrn_detector_area_resol_mean 8.3
_diffrn_measured_fraction_theta_full 0.997
_diffrn_measured_fraction_theta_max 0.997
_diffrn_measurement_device_type 'Bruker Smart APEX CCD'
_diffrn_measurement_method '\f and \w scans'
_diffrn_radiation_monochromator graphite
_diffrn_radiation_source 'fine-focus sealed tube'
_diffrn_radiation_type MoK\a
_diffrn_radiation_wavelength 0.71073
_diffrn_reflns_av_R_equivalents 0.0265
_diffrn_reflns_av_sigmaI/netI 0.0232
_diffrn_reflns_limit_h_max 42
_diffrn_reflns_limit_h_min -42
_diffrn_reflns_limit_k_max 18
_diffrn_reflns_limit_k_min -18
_diffrn_reflns_limit_l_max 29
_diffrn_reflns_limit_l_min -29
_diffrn_reflns_number 78082
_diffrn_reflns_theta_full 30.51
_diffrn_reflns_theta_max 30.51
_diffrn_reflns_theta_min 1.62
_exptl_absorpt_coefficient_mu 0.420
_exptl_absorpt_correction_T_max 0.9435
_exptl_absorpt_correction_T_min 0.7433
_exptl_absorpt_correction_type multi-scan
_exptl_absorpt_process_details 'SADABS (Sheldrick, 2009)'
_exptl_crystal_colour yellow
_exptl_crystal_density_diffrn 1.463
_exptl_crystal_density_method 'not measured'
_exptl_crystal_description plate
_exptl_crystal_F_000 3104
_exptl_crystal_size_max 0.75
_exptl_crystal_size_mid 0.24
_exptl_crystal_size_min 0.14
_refine_diff_density_max 0.471
_refine_diff_density_min -0.301
_refine_diff_density_rms 0.048
_refine_ls_abs_structure_details 'Flack H D (1983), Acta Cryst. A39, 876-881'
_refine_ls_abs_structure_Flack 0.474(9)
_refine_ls_extinction_method none
_refine_ls_goodness_of_fit_ref 1.041
_refine_ls_hydrogen_treatment constr
_refine_ls_matrix_type full
_refine_ls_number_parameters 884
_refine_ls_number_reflns 20083
_refine_ls_number_restraints 2
_refine_ls_restrained_S_all 1.041
_refine_ls_R_factor_all 0.0237
_refine_ls_R_factor_gt 0.0225
_refine_ls_shift/su_max 0.002
_refine_ls_shift/su_mean 0.000
_refine_ls_structure_factor_coef Fsqd
_refine_ls_weighting_details 'calc w=1/[\s^2^(Fo^2^)+(0.0371P)^2^+1.8831P] where P=(Fo^2^+2Fc^2^)/3'
_refine_ls_weighting_scheme calc
_refine_ls_wR_factor_gt 0.0588
_refine_ls_wR_factor_ref 0.0598
_reflns_number_gt 19526
_reflns_number_total 20083
_reflns_threshold_expression >2sigma(I)
_cod_data_source_file c3dt52526k.txt
_cod_data_source_block 11209
_cod_depositor_comments
;
The following automatic conversions were performed:

'_symmetry_cell_setting' value 'Monoclinic' changed to 'monoclinic'
according to
/usr/data/users/saulius/automatic-downloads/current/RSC/lib/dictionaries/cif_core.dic
dictionary named 'cif_core.dic' version 2.4.2 from 2011-04-26.

Automatic conversion script
Id: cif_fix_values 2281 2013-09-26 08:29:07Z andrius 
;
_cod_original_cell_volume 6842.9(19)
_cod_original_sg_symbol_H-M Cc
_cod_database_code 7028409

loop_
_symmetry_equiv_pos_as_xyz
'x, y, z'
'x, -y, z+1/2'
'x+1/2, y+1/2, z'
'x+1/2, -y+1/2, z+1/2'

loop_
_atom_site_label
_atom_site_type_symbol
_atom_site_fract_x
_atom_site_fract_y
_atom_site_fract_z
_atom_site_U_iso_or_equiv
_atom_site_adp_type
_atom_site_occupancy
_atom_site_symmetry_multiplicity
_atom_site_calc_flag
_atom_site_refinement_flags
Mo1 Mo 0.267365(4) 0.217472(9) 0.318117(5) 0.01851(3) Uani 1 1 d .
P7 P 0.064338(12) 0.32873(2) 0.726672(16) 0.01139(6) Uani 1 1 d .
P6 P 0.133022(13) 0.36399(2) 0.895546(17) 0.01236(6) Uani 1 1 d .
P1 P 0.289081(13) 0.36017(2) 0.204664(18) 0.01242(6) Uani 1 1 d .
P2 P 0.284343(14) 0.14617(3) 0.17761(2) 0.01760(7) Uani 1 1 d .
P3 P 0.375860(14) 0.23350(3) 0.30629(2) 0.01707(6) Uani 1 1 d .
P4 P 0.925587(13) 0.13718(2) 0.205399(17) 0.01209(6) Uani 1 1 d .
P5 P 0.988371(13) 0.16562(2) 0.375175(17) 0.01198(6) Uani 1 1 d .
C42 C 0.15075(5) 0.49586(10) 0.92286(7) 0.0148(2) Uani 1 1 d .
C44 C 0.13057(7) 0.67661(12) 0.89789(9) 0.0235(3) Uani 1 1 d .
H44 H 0.1078 0.7301 0.8661 0.028 Uiso 1 1 calc R
C46 C 0.21136(6) 0.62271(12) 1.01180(8) 0.0225(3) Uani 1 1 d .
H46 H 0.2433 0.6394 1.0582 0.027 Uiso 1 1 calc R
C47 C 0.19846(6) 0.52071(11) 0.99042(7) 0.0179(2) Uani 1 1 d .
H47 H 0.2220 0.4676 1.0216 0.021 Uiso 1 1 calc R
C45 C 0.17757(7) 0.70046(11) 0.96529(9) 0.0240(3) Uani 1 1 d .
H45 H 0.1867 0.7703 0.9797 0.029 Uiso 1 1 calc R
C43 C 0.11680(6) 0.57445(11) 0.87681(8) 0.0185(2) Uani 1 1 d .
H43 H 0.0843 0.5581 0.8311 0.022 Uiso 1 1 calc R
O4 O 0.27254(4) 0.26350(7) 0.14769(5) 0.01453(17) Uani 1 1 d .
O6 O 0.35196(4) 0.34022(7) 0.26027(5) 0.01475(17) Uani 1 1 d .
O1 O 0.26363(4) 0.34427(7) 0.24960(5) 0.01558(17) Uani 1 1 d .
O5 O 0.34815(4) 0.15141(7) 0.23697(6) 0.01953(19) Uani 1 1 d .
O9 O 0.43357(4) 0.23139(9) 0.34234(7) 0.0256(2) Uani 1 1 d .
C48 C 0.19205(5) 0.30052(10) 0.91188(7) 0.0154(2) Uani 1 1 d .
C72 C 0.10744(5) 0.36905(10) 0.69616(7) 0.0135(2) Uani 1 1 d .
C6 C 0.90523(5) 0.00872(10) 0.17092(7) 0.0142(2) Uani 1 1 d .
C30 C 0.94359(5) 0.12282(10) 0.40231(7) 0.0136(2) Uani 1 1 d .
C36 C 1.05149(5) 0.10552(10) 0.43804(7) 0.0142(2) Uani 1 1 d .
C24 C 0.99526(6) 0.30230(10) 0.39228(7) 0.0151(2) Uani 1 1 d .
C66 C 0.00108(5) 0.39021(10) 0.66672(7) 0.0130(2) Uani 1 1 d .
N2 N 0.08426(5) 0.35832(9) 0.81067(6) 0.0162(2) Uani 1 1 d .
N1 N 0.97102(5) 0.13464(9) 0.29228(6) 0.0161(2) Uani 1 1 d .
O3 O 0.35247(4) 0.21843(8) 0.35354(6) 0.0202(2) Uani 1 1 d .
O2 O 0.25890(4) 0.12779(8) 0.22179(6) 0.0204(2) Uani 1 1 d .
O7 O 0.27889(4) 0.45639(7) 0.16280(5) 0.01762(18) Uani 1 1 d .
O8 O 0.27187(5) 0.07840(8) 0.11414(6) 0.0260(2) Uani 1 1 d .
C2 C 0.19267(7) 0.23131(13) 0.28258(9) 0.0241(3) Uani 1 1 d .
C27 C 1.00001(7) 0.51428(11) 0.41737(9) 0.0233(3) Uani 1 1 d .
H27 H 1.0017 0.5863 0.4260 0.028 Uiso 1 1 calc R
C31 C 0.92716(6) 0.18832(11) 0.43884(7) 0.0170(2) Uani 1 1 d .
H31 H 0.9404 0.2567 0.4509 0.020 Uiso 1 1 calc R
C32 C 0.89167(6) 0.15416(11) 0.45755(8) 0.0202(3) Uani 1 1 d .
H32 H 0.8807 0.1990 0.4825 0.024 Uiso 1 1 calc R
C33 C 0.87217(6) 0.05444(12) 0.43993(8) 0.0208(3) Uani 1 1 d .
H33 H 0.8477 0.0313 0.4526 0.025 Uiso 1 1 calc R
C29 C 1.04083(6) 0.34637(11) 0.45320(8) 0.0183(2) Uani 1 1 d .
H29 H 1.0705 0.3043 0.4864 0.022 Uiso 1 1 calc R
C28 C 1.04305(6) 0.45220(11) 0.46566(9) 0.0241(3) Uani 1 1 d .
H28 H 1.0742 0.4819 0.5074 0.029 Uiso 1 1 calc R
C26 C 0.95441(7) 0.47045(11) 0.35627(9) 0.0266(3) Uani 1 1 d .
H26 H 0.9249 0.5127 0.3230 0.032 Uiso 1 1 calc R
O11 O 0.14855(5) 0.24038(12) 0.26354(7) 0.0340(3) Uani 1 1 d .
C17 C 0.99405(6) 0.26672(11) 0.19475(8) 0.0208(3) Uani 1 1 d .
H17 H 1.0094 0.2773 0.2476 0.025 Uiso 1 1 calc R
C41 C 1.08155(6) 0.07026(11) 0.40953(8) 0.0195(3) Uani 1 1 d .
H41 H 1.0683 0.0761 0.3569 0.023 Uiso 1 1 calc R
C18 C 0.86710(5) 0.20618(10) 0.18424(7) 0.0146(2) Uani 1 1 d .
C12 C 0.95130(5) 0.19960(10) 0.15495(7) 0.0145(2) Uani 1 1 d .
C19 C 0.85288(6) 0.29886(11) 0.14434(9) 0.0210(3) Uani 1 1 d .
H19 H 0.8715 0.3222 0.1219 0.025 Uiso 1 1 calc R
C13 C 0.92879(6) 0.18393(11) 0.07738(8) 0.0192(3) Uani 1 1 d .
H13 H 0.8999 0.1377 0.0502 0.023 Uiso 1 1 calc R
C37 C 1.07132(6) 0.09544(11) 0.51556(8) 0.0200(3) Uani 1 1 d .
H37 H 1.0508 0.1185 0.5352 0.024 Uiso 1 1 calc R
C40 C 1.13111(6) 0.02654(12) 0.45871(10) 0.0254(3) Uani 1 1 d .
H40 H 1.1515 0.0023 0.4393 0.030 Uiso 1 1 calc R
C23 C 0.83867(6) 0.17041(11) 0.21531(8) 0.0178(2) Uani 1 1 d .
H23 H 0.8470 0.1057 0.2403 0.021 Uiso 1 1 calc R
C25 C 0.95198(7) 0.36539(11) 0.34381(8) 0.0242(3) Uani 1 1 d .
H25 H 0.9207 0.3359 0.3021 0.029 Uiso 1 1 calc R
C35 C 0.92400(6) 0.02187(10) 0.38508(8) 0.0180(2) Uani 1 1 d .
H35 H 0.9352 -0.0235 0.3607 0.022 Uiso 1 1 calc R
C34 C 0.88821(6) -0.01174(11) 0.40377(8) 0.0208(3) Uani 1 1 d .
H34 H 0.8747 -0.0799 0.3918 0.025 Uiso 1 1 calc R
C49 C 0.21584(5) 0.34013(12) 0.87496(8) 0.0198(3) Uani 1 1 d .
H49 H 0.2042 0.4038 0.8487 0.024 Uiso 1 1 calc R
C76 C 0.16280(6) 0.50189(11) 0.69306(8) 0.0210(3) Uani 1 1 d .
H76 H 0.1761 0.5702 0.7039 0.025 Uiso 1 1 calc R
C60 C 0.05554(5) 0.19214(10) 0.70885(7) 0.0135(2) Uani 1 1 d .
C77 C 0.12657(6) 0.47045(10) 0.71098(8) 0.0177(2) Uani 1 1 d .
H77 H 0.1146 0.5176 0.7334 0.021 Uiso 1 1 calc R
C54 C 0.11406(5) 0.30452(10) 0.95490(7) 0.0143(2) Uani 1 1 d .
C59 C 0.06637(6) 0.25020(11) 0.92235(8) 0.0186(2) Uani 1 1 d .
H59 H 0.0434 0.2465 0.8687 0.022 Uiso 1 1 calc R
C52 C 0.25272(6) 0.15690(12) 0.95636(10) 0.0250(3) Uani 1 1 d .
H52 H 0.2660 0.0953 0.9850 0.030 Uiso 1 1 calc R
C73 C 0.12437(6) 0.30090(11) 0.66188(8) 0.0178(2) Uani 1 1 d .
H73 H 0.1114 0.2323 0.6514 0.021 Uiso 1 1 calc R
C55 C 0.14797(6) 0.30906(12) 1.03374(8) 0.0200(3) Uani 1 1 d .
H55 H 0.1802 0.3469 1.0561 0.024 Uiso 1 1 calc R
C50 C 0.25653(6) 0.28602(13) 0.87678(9) 0.0249(3) Uani 1 1 d .
H50 H 0.2721 0.3117 0.8505 0.030 Uiso 1 1 calc R
C53 C 0.21120(6) 0.20990(11) 0.95393(8) 0.0196(3) Uani 1 1 d .
H53 H 0.1960 0.1844 0.9808 0.024 Uiso 1 1 calc R
C65 C 0.01306(6) 0.15279(10) 0.64112(7) 0.0169(2) Uani 1 1 d .
H65 H -0.0138 0.1978 0.6052 0.020 Uiso 1 1 calc R
C70 C -0.06960(6) 0.44925(11) 0.54384(8) 0.0219(3) Uani 1 1 d .
H70 H -0.0834 0.4618 0.4916 0.026 Uiso 1 1 calc R
C58 C 0.05264(6) 0.20155(12) 0.96861(9) 0.0227(3) Uani 1 1 d .
H58 H 0.0198 0.1660 0.9466 0.027 Uiso 1 1 calc R
C57 C 0.08695(7) 0.20482(11) 1.04706(9) 0.0228(3) Uani 1 1 d .
H57 H 0.0778 0.1704 1.0785 0.027 Uiso 1 1 calc R
C71 C -0.01899(5) 0.40797(10) 0.58991(7) 0.0172(2) Uani 1 1 d .
H71 H 0.0018 0.3919 0.5693 0.021 Uiso 1 1 calc R
C67 C -0.02894(5) 0.41641(10) 0.69744(8) 0.0162(2) Uani 1 1 d .
H67 H -0.0147 0.4066 0.7500 0.019 Uiso 1 1 calc R
C62 C 0.09085(6) 0.02024(11) 0.74593(9) 0.0235(3) Uani 1 1 d .
H62 H 0.1174 -0.0252 0.7819 0.028 Uiso 1 1 calc R
C64 C 0.00970(6) 0.04796(11) 0.62577(8) 0.0204(3) Uani 1 1 d .
H64 H -0.0194 0.0217 0.5795 0.024 Uiso 1 1 calc R
C63 C 0.04888(6) -0.01835(11) 0.67815(9) 0.0206(3) Uani 1 1 d .
H63 H 0.0469 -0.0898 0.6675 0.025 Uiso 1 1 calc R
C68 C -0.07968(6) 0.45689(11) 0.65100(8) 0.0211(3) Uani 1 1 d .
H68 H -0.1003 0.4740 0.6716 0.025 Uiso 1 1 calc R
C61 C 0.09455(6) 0.12479(11) 0.76179(8) 0.0217(3) Uani 1 1 d .
H61 H 0.1235 0.1505 0.8084 0.026 Uiso 1 1 calc R
C74 C 0.16028(6) 0.33357(12) 0.64302(9) 0.0218(3) Uani 1 1 d .
H74 H 0.1715 0.2874 0.6191 0.026 Uiso 1 1 calc R
C56 C 0.13447(7) 0.25808(13) 1.07951(8) 0.0232(3) Uani 1 1 d .
H56 H 0.1579 0.2598 1.1332 0.028 Uiso 1 1 calc R
C1 C 0.27359(7) 0.31914(15) 0.39042(9) 0.0297(3) Uani 1 1 d .
C4 C 0.29015(7) 0.07265(15) 0.38047(10) 0.0355(4) Uani 1 1 d .
H4 H 0.3137 0.0304 0.3747 0.043 Uiso 1 1 calc R
C3 C 0.23451(7) 0.06412(14) 0.33250(10) 0.0349(4) Uani 1 1 d .
H3A H 0.2122 0.1077 0.3399 0.042 Uiso 1 1 calc R
H3B H 0.2194 0.0148 0.2927 0.042 Uiso 1 1 calc R
C5 C 0.30857(8) 0.14859(16) 0.43787(10) 0.0377(4) Uani 1 1 d .
H5A H 0.2839 0.1895 0.4419 0.045 Uiso 1 1 calc R
H5B H 0.3456 0.1586 0.4723 0.045 Uiso 1 1 calc R
O10 O 0.27694(6) 0.38208(13) 0.43185(8) 0.0444(4) Uani 1 1 d .
C39 C 1.15106(6) 0.01793(12) 0.53541(10) 0.0275(3) Uani 1 1 d .
H39 H 1.1852 -0.0110 0.5686 0.033 Uiso 1 1 calc R
C8 C 0.92199(7) -0.17351(11) 0.18818(9) 0.0223(3) Uani 1 1 d .
H8 H 0.9439 -0.2297 0.2171 0.027 Uiso 1 1 calc R
C10 C 0.84134(6) -0.11012(11) 0.07841(8) 0.0208(3) Uani 1 1 d .
H10 H 0.8086 -0.1231 0.0321 0.025 Uiso 1 1 calc R
C14 C 0.94897(7) 0.23646(12) 0.03992(8) 0.0229(3) Uani 1 1 d .
H14 H 0.9336 0.2265 -0.0130 0.027 Uiso 1 1 calc R
C11 C 0.85654(6) -0.00966(10) 0.10346(7) 0.0171(2) Uani 1 1 d .
H11 H 0.8340 0.0461 0.0750 0.021 Uiso 1 1 calc R
C7 C 0.93812(6) -0.07324(10) 0.21348(8) 0.0178(2) Uani 1 1 d .
H7 H 0.9712 -0.0607 0.2593 0.021 Uiso 1 1 calc R
C9 C 0.87395(7) -0.19143(11) 0.12091(9) 0.0232(3) Uani 1 1 d .
H9 H 0.8632 -0.2600 0.1037 0.028 Uiso 1 1 calc R
C38 C 1.12093(6) 0.05173(12) 0.56380(8) 0.0249(3) Uani 1 1 d .
H38 H 1.1343 0.0449 0.6164 0.030 Uiso 1 1 calc R
C22 C 0.79798(6) 0.23039(13) 0.20925(9) 0.0235(3) Uani 1 1 d .
H22 H 0.7790 0.2073 0.2312 0.028 Uiso 1 1 calc R
C51 C 0.27459(6) 0.19418(13) 0.91695(10) 0.0271(3) Uani 1 1 d .
H51 H 0.3021 0.1568 0.9174 0.033 Uiso 1 1 calc R
C75 C 0.17978(6) 0.43337(12) 0.65909(8) 0.0229(3) Uani 1 1 d .
H75 H 0.2047 0.4550 0.6469 0.027 Uiso 1 1 calc R
C21 C 0.78508(7) 0.32366(13) 0.17130(10) 0.0270(3) Uani 1 1 d .
H21 H 0.7579 0.3651 0.1685 0.032 Uiso 1 1 calc R
C20 C 0.81158(7) 0.35685(12) 0.13740(10) 0.0274(3) Uani 1 1 d .
H20 H 0.8015 0.4193 0.1094 0.033 Uiso 1 1 calc R
C69 C -0.10008(6) 0.47225(12) 0.57411(9) 0.0227(3) Uani 1 1 d .
H69 H -0.1350 0.4986 0.5421 0.027 Uiso 1 1 calc R
C15 C 0.99151(7) 0.30316(12) 0.07993(9) 0.0240(3) Uani 1 1 d .
H15 H 1.0052 0.3387 0.0543 0.029 Uiso 1 1 calc R
C16 C 1.01424(7) 0.31824(12) 0.15723(9) 0.0250(3) Uani 1 1 d .
H16 H 1.0435 0.3637 0.1844 0.030 Uiso 1 1 calc R

loop_
_atom_site_aniso_label
_atom_site_aniso_U_11
_atom_site_aniso_U_22
_atom_site_aniso_U_33
_atom_site_aniso_U_23
_atom_site_aniso_U_13
_atom_site_aniso_U_12
Mo1 0.01471(5) 0.02298(5) 0.01358(4) 0.00553(4) 0.00480(4) -0.00409(5)
P7 0.01086(14) 0.01261(13) 0.00955(12) -0.00042(10) 0.00474(10) -0.00015(11)
P6 0.01096(14) 0.01515(14) 0.00954(12) -0.00061(10) 0.00458(11) 0.00081(11)
P1 0.01258(14) 0.01187(13) 0.01286(13) 0.00160(10) 0.00689(11) 0.00160(11)
P2 0.01382(16) 0.01240(14) 0.01934(15) -0.00165(11) 0.00413(12) 0.00018(12)
P3 0.01132(15) 0.01590(15) 0.01657(15) 0.00195(11) 0.00260(12) 0.00047(12)
P4 0.01317(14) 0.01188(13) 0.01123(13) -0.00087(10) 0.00657(11) 0.00037(11)
P5 0.01288(15) 0.01188(13) 0.01070(13) -0.00080(10) 0.00602(11) 0.00128(11)
C42 0.0166(6) 0.0157(5) 0.0124(5) -0.0004(4) 0.0079(4) 0.0004(5)
C44 0.0285(8) 0.0186(6) 0.0258(7) 0.0029(5) 0.0161(6) 0.0052(6)
C46 0.0236(7) 0.0233(7) 0.0208(6) -0.0064(5) 0.0122(5) -0.0052(6)
C47 0.0171(6) 0.0204(6) 0.0148(5) -0.0015(4) 0.0077(5) -0.0007(5)
C45 0.0307(8) 0.0178(6) 0.0288(7) -0.0053(5) 0.0194(6) -0.0040(6)
C43 0.0190(6) 0.0197(6) 0.0163(5) 0.0004(5) 0.0092(5) 0.0023(5)
O4 0.0131(4) 0.0129(4) 0.0139(4) -0.0001(3) 0.0049(3) 0.0012(3)
O6 0.0126(4) 0.0134(4) 0.0159(4) 0.0004(3) 0.0061(3) -0.0006(3)
O1 0.0154(5) 0.0182(4) 0.0148(4) 0.0031(3) 0.0092(3) 0.0019(4)
O5 0.0135(5) 0.0139(4) 0.0228(5) -0.0010(3) 0.0042(4) 0.0028(3)
O9 0.0131(5) 0.0268(5) 0.0264(5) 0.0027(4) 0.0037(4) 0.0014(4)
C48 0.0122(6) 0.0179(6) 0.0136(5) -0.0037(4) 0.0053(4) -0.0002(5)
C72 0.0111(5) 0.0162(6) 0.0114(5) 0.0002(4) 0.0049(4) -0.0008(4)
C6 0.0168(6) 0.0130(5) 0.0161(5) -0.0024(4) 0.0110(5) -0.0010(5)
C30 0.0123(5) 0.0159(5) 0.0118(5) 0.0002(4) 0.0059(4) 0.0012(4)
C36 0.0122(6) 0.0119(5) 0.0157(5) -0.0003(4) 0.0056(4) 0.0003(4)
C24 0.0186(6) 0.0135(5) 0.0143(5) -0.0006(4) 0.0096(5) 0.0004(5)
C66 0.0119(5) 0.0124(5) 0.0118(5) 0.0006(4) 0.0045(4) -0.0007(4)
N2 0.0143(5) 0.0222(5) 0.0091(4) -0.0007(4) 0.0043(4) 0.0023(4)
N1 0.0166(5) 0.0187(5) 0.0122(5) -0.0019(4) 0.0072(4) 0.0017(4)
O3 0.0160(5) 0.0219(5) 0.0153(4) 0.0053(3) 0.0035(4) -0.0019(4)
O2 0.0164(5) 0.0170(5) 0.0208(5) 0.0022(3) 0.0053(4) -0.0028(4)
O7 0.0218(5) 0.0147(4) 0.0194(4) 0.0046(3) 0.0131(4) 0.0035(4)
O8 0.0221(5) 0.0193(5) 0.0275(5) -0.0080(4) 0.0072(4) 0.0000(4)
C2 0.0233(8) 0.0321(8) 0.0167(6) 0.0046(5) 0.0107(6) -0.0029(6)
C27 0.0350(8) 0.0129(6) 0.0281(7) -0.0015(5) 0.0211(6) -0.0016(5)
C31 0.0179(6) 0.0158(6) 0.0171(6) -0.0027(4) 0.0093(5) 0.0011(5)
C32 0.0192(7) 0.0241(7) 0.0196(6) -0.0027(5) 0.0120(5) 0.0021(5)
C33 0.0195(7) 0.0264(7) 0.0185(6) 0.0012(5) 0.0114(5) -0.0005(5)
C29 0.0168(6) 0.0170(6) 0.0213(6) -0.0027(5) 0.0104(5) -0.0019(5)
C28 0.0235(7) 0.0178(6) 0.0314(7) -0.0066(5) 0.0152(6) -0.0056(5)
C26 0.0357(9) 0.0164(6) 0.0216(6) 0.0023(5) 0.0115(6) 0.0082(6)
O11 0.0219(6) 0.0539(8) 0.0281(6) 0.0048(5) 0.0147(5) -0.0009(6)
C17 0.0221(7) 0.0206(6) 0.0196(6) -0.0029(5) 0.0113(5) -0.0038(5)
C41 0.0181(6) 0.0184(6) 0.0234(6) 0.0013(5) 0.0122(5) 0.0025(5)
C18 0.0144(6) 0.0135(5) 0.0140(5) -0.0030(4) 0.0064(4) 0.0006(4)
C12 0.0149(6) 0.0148(5) 0.0136(5) 0.0009(4) 0.0076(4) 0.0021(4)
C19 0.0234(7) 0.0162(6) 0.0241(6) 0.0025(5) 0.0132(5) 0.0032(5)
C13 0.0196(7) 0.0230(6) 0.0146(6) -0.0008(5) 0.0090(5) -0.0018(5)
C37 0.0202(7) 0.0199(6) 0.0158(6) -0.0006(5) 0.0069(5) 0.0007(5)
C40 0.0188(7) 0.0197(7) 0.0378(8) 0.0015(6) 0.0153(6) 0.0036(5)
C23 0.0151(6) 0.0192(6) 0.0172(6) -0.0021(5) 0.0075(5) -0.0013(5)
C25 0.0275(8) 0.0169(6) 0.0181(6) -0.0012(5) 0.0056(5) 0.0063(5)
C35 0.0222(7) 0.0164(6) 0.0178(6) -0.0021(4) 0.0124(5) -0.0012(5)
C34 0.0264(7) 0.0190(6) 0.0190(6) -0.0013(5) 0.0135(5) -0.0037(5)
C49 0.0125(6) 0.0293(7) 0.0151(6) -0.0008(5) 0.0058(5) -0.0004(5)
C76 0.0195(7) 0.0181(6) 0.0241(6) 0.0015(5) 0.0109(5) -0.0045(5)
C60 0.0144(6) 0.0132(5) 0.0146(5) 0.0003(4) 0.0089(4) -0.0006(4)
C77 0.0176(6) 0.0151(6) 0.0195(6) -0.0003(4) 0.0094(5) -0.0012(5)
C54 0.0133(6) 0.0158(5) 0.0130(5) 0.0021(4) 0.0066(4) 0.0033(5)
C59 0.0144(6) 0.0206(6) 0.0168(6) 0.0022(5) 0.0057(5) 0.0001(5)
C52 0.0193(7) 0.0189(7) 0.0329(8) -0.0033(5) 0.0115(6) 0.0038(5)
C73 0.0162(6) 0.0198(6) 0.0182(6) -0.0047(5) 0.0096(5) -0.0040(5)
C55 0.0179(6) 0.0260(7) 0.0138(6) -0.0002(5) 0.0069(5) -0.0032(5)
C50 0.0168(7) 0.0390(9) 0.0207(7) -0.0068(6) 0.0112(5) -0.0029(6)
C53 0.0168(6) 0.0179(6) 0.0215(6) -0.0019(5) 0.0084(5) 0.0007(5)
C65 0.0164(6) 0.0163(6) 0.0164(6) -0.0006(4) 0.0078(5) -0.0017(5)
C70 0.0197(7) 0.0215(6) 0.0143(6) 0.0027(5) 0.0024(5) 0.0016(5)
C58 0.0167(7) 0.0233(7) 0.0278(7) 0.0047(5) 0.0117(6) 0.0002(5)
C57 0.0261(8) 0.0227(7) 0.0272(7) 0.0085(5) 0.0194(6) 0.0059(6)
C71 0.0163(6) 0.0187(6) 0.0135(5) 0.0005(4) 0.0060(5) -0.0005(5)
C67 0.0152(6) 0.0153(6) 0.0179(6) 0.0016(4) 0.0088(5) 0.0016(5)
C62 0.0239(7) 0.0163(6) 0.0272(7) 0.0037(5) 0.0116(6) 0.0038(5)
C64 0.0227(7) 0.0182(6) 0.0198(6) -0.0049(5) 0.0111(5) -0.0050(5)
C63 0.0257(7) 0.0145(6) 0.0286(7) -0.0017(5) 0.0193(6) -0.0029(5)
C68 0.0174(7) 0.0197(6) 0.0257(7) 0.0015(5) 0.0112(5) 0.0027(5)
C61 0.0195(7) 0.0173(6) 0.0196(6) 0.0011(5) 0.0046(5) 0.0021(5)
C74 0.0201(7) 0.0276(7) 0.0234(6) -0.0048(5) 0.0154(5) -0.0035(6)
C56 0.0271(8) 0.0287(7) 0.0150(6) 0.0027(5) 0.0121(6) 0.0014(6)
C1 0.0254(8) 0.0454(10) 0.0221(7) 0.0002(6) 0.0153(6) -0.0120(7)
C4 0.0257(8) 0.0336(9) 0.0338(8) 0.0210(7) 0.0072(6) -0.0040(7)
C3 0.0271(8) 0.0321(8) 0.0338(8) 0.0151(7) 0.0086(7) -0.0075(7)
C5 0.0264(8) 0.0529(11) 0.0206(7) 0.0184(7) 0.0039(6) -0.0072(8)
O10 0.0480(9) 0.0639(9) 0.0358(7) -0.0201(7) 0.0321(7) -0.0222(7)
C39 0.0158(7) 0.0164(6) 0.0359(8) 0.0038(5) 0.0044(6) 0.0027(5)
C8 0.0298(8) 0.0146(6) 0.0302(7) 0.0008(5) 0.0211(6) 0.0031(5)
C10 0.0228(7) 0.0228(7) 0.0211(6) -0.0086(5) 0.0147(5) -0.0079(5)
C14 0.0276(8) 0.0270(7) 0.0175(6) 0.0031(5) 0.0144(6) 0.0025(6)
C11 0.0185(6) 0.0177(6) 0.0168(6) -0.0029(4) 0.0106(5) -0.0016(5)
C7 0.0198(6) 0.0157(6) 0.0205(6) -0.0003(5) 0.0125(5) 0.0014(5)
C9 0.0333(8) 0.0165(6) 0.0314(7) -0.0081(5) 0.0250(7) -0.0068(6)
C38 0.0217(7) 0.0204(7) 0.0187(6) 0.0019(5) 0.0016(5) 0.0022(5)
C22 0.0169(7) 0.0305(7) 0.0244(7) -0.0045(5) 0.0118(5) -0.0002(5)
C51 0.0186(7) 0.0292(8) 0.0325(8) -0.0107(6) 0.0130(6) 0.0014(6)
C75 0.0176(6) 0.0297(7) 0.0239(6) 0.0002(5) 0.0128(5) -0.0047(6)
C21 0.0202(7) 0.0269(7) 0.0317(8) -0.0051(6) 0.0126(6) 0.0056(6)
C20 0.0283(8) 0.0192(7) 0.0328(8) 0.0020(5) 0.0153(6) 0.0075(6)
C69 0.0146(6) 0.0201(6) 0.0241(7) 0.0042(5) 0.0042(5) 0.0034(5)
C15 0.0280(8) 0.0207(6) 0.0332(8) 0.0062(5) 0.0230(7) 0.0030(6)
C16 0.0261(8) 0.0204(7) 0.0326(8) -0.0027(6) 0.0184(6) -0.0069(6)

loop_
_atom_type_symbol
_atom_type_description
_atom_type_scat_dispersion_real
_atom_type_scat_dispersion_imag
_atom_type_scat_source
C C 0.0033 0.0016 'International Tables Vol C Tables 4.2.6.8 and 6.1.1.4'
H H 0.0000 0.0000 'International Tables Vol C Tables 4.2.6.8 and 6.1.1.4'
N N 0.0061 0.0033 'International Tables Vol C Tables 4.2.6.8 and 6.1.1.4'
O O 0.0106 0.0060 'International Tables Vol C Tables 4.2.6.8 and 6.1.1.4'
P P 0.1023 0.0942 'International Tables Vol C Tables 4.2.6.8 and 6.1.1.4'
Mo Mo -1.6832 0.6857 'International Tables Vol C Tables 4.2.6.8 and 6.1.1.4'

loop_
_geom_angle_atom_site_label_1
_geom_angle_atom_site_label_2
_geom_angle_atom_site_label_3
_geom_angle
C1 Mo1 C2 81.01(7)
C1 Mo1 O1 86.84(6)
C2 Mo1 O1 92.12(5)
C1 Mo1 C4 104.77(8)
C2 Mo1 C4 103.49(7)
O1 Mo1 C4 161.71(6)
C1 Mo1 O2 168.73(6)
C2 Mo1 O2 98.91(6)
O1 Mo1 O2 81.90(4)
C4 Mo1 O2 86.27(7)
C1 Mo1 O3 97.07(6)
C2 Mo1 O3 173.78(5)
O1 Mo1 O3 81.84(4)
C4 Mo1 O3 82.71(6)
O2 Mo1 O3 81.80(4)
C1 Mo1 C5 69.28(8)
C2 Mo1 C5 106.53(7)
O1 Mo1 C5 146.31(6)
C4 Mo1 C5 36.79(8)
O2 Mo1 C5 121.10(7)
O3 Mo1 C5 78.10(6)
C1 Mo1 C3 110.86(7)
C2 Mo1 C3 69.47(7)
O1 Mo1 C3 151.11(5)
C4 Mo1 C3 36.41(6)
O2 Mo1 C3 79.37(6)
O3 Mo1 C3 116.67(6)
C5 Mo1 C3 62.46(7)
N2 P7 C72 114.41(6)
N2 P7 C66 107.13(6)
C72 P7 C66 107.95(6)
N2 P7 C60 113.44(6)
C72 P7 C60 105.47(6)
C66 P7 C60 108.19(6)
N2 P6 C54 108.26(6)
N2 P6 C42 109.74(6)
C54 P6 C42 109.94(6)
N2 P6 C48 114.06(6)
C54 P6 C48 108.19(6)
C42 P6 C48 106.61(6)
O7 P1 O1 118.55(6)
O7 P1 O6 110.85(6)
O1 P1 O6 108.16(6)
O7 P1 O4 110.02(6)
O1 P1 O4 107.21(6)
O6 P1 O4 100.47(5)
O8 P2 O2 119.76(7)
O8 P2 O4 108.78(6)
O2 P2 O4 108.19(6)
O8 P2 O5 109.86(6)
O2 P2 O5 108.20(6)
O4 P2 O5 100.27(5)
O9 P3 O3 119.74(7)
O9 P3 O6 110.03(6)
O3 P3 O6 106.90(6)
O9 P3 O5 109.93(6)
O3 P3 O5 107.92(6)
O6 P3 O5 100.58(5)
N1 P4 C6 109.83(6)
N1 P4 C18 114.49(6)
C6 P4 C18 107.01(6)
N1 P4 C12 108.07(6)
C6 P4 C12 110.17(6)
C18 P4 C12 107.22(6)
N1 P5 C36 106.78(6)
N1 P5 C30 114.11(6)
C36 P5 C30 107.50(6)
N1 P5 C24 113.98(6)
C36 P5 C24 108.73(6)
C30 P5 C24 105.51(6)
C43 C42 C47 119.57(13)
C43 C42 P6 119.98(10)
C47 C42 P6 120.45(10)
C45 C44 C43 120.05(14)
C47 C46 C45 119.97(14)
C46 C47 C42 120.06(13)
C44 C45 C46 120.34(14)
C44 C43 C42 119.99(13)
P2 O4 P1 122.25(6)
P1 O6 P3 122.46(6)
P1 O1 Mo1 131.17(6)
P2 O5 P3 122.37(7)
C53 C48 C49 120.05(13)
C53 C48 P6 122.19(11)
C49 C48 P6 117.51(11)
C73 C72 C77 119.54(12)
C73 C72 P7 121.65(10)
C77 C72 P7 118.72(10)
C7 C6 C11 120.35(12)
C7 C6 P4 119.03(10)
C11 C6 P4 120.60(10)
C31 C30 C35 119.34(12)
C31 C30 P5 121.53(10)
C35 C30 P5 119.12(10)
C41 C36 C37 119.65(13)
C41 C36 P5 119.60(10)
C37 C36 P5 120.74(11)
C29 C24 C25 119.22(12)
C29 C24 P5 122.58(10)
C25 C24 P5 118.15(10)
C67 C66 C71 120.19(12)
C67 C66 P7 118.81(9)
C71 C66 P7 120.95(10)
P7 N2 P6 146.52(8)
P5 N1 P4 146.44(8)
P3 O3 Mo1 129.33(6)
P2 O2 Mo1 128.85(6)
O11 C2 Mo1 177.98(14)
C28 C27 C26 119.66(13)
C32 C31 C30 120.38(13)
C31 C32 C33 120.01(13)
C32 C33 C34 120.32(13)
C24 C29 C28 120.11(14)
C27 C28 C29 120.36(14)
C25 C26 C27 120.17(14)
C16 C17 C12 120.07(13)
C40 C41 C36 119.51(13)
C19 C18 C23 119.96(13)
C19 C18 P4 121.48(11)
C23 C18 P4 118.26(10)
C17 C12 C13 119.91(13)
C17 C12 P4 118.44(10)
C13 C12 P4 121.64(11)
C20 C19 C18 120.04(14)
C12 C13 C14 119.75(13)
C38 C37 C36 120.00(14)
C39 C40 C41 120.89(15)
C22 C23 C18 119.39(13)
C26 C25 C24 120.48(14)
C34 C35 C30 119.95(12)
C33 C34 C35 119.99(13)
C50 C49 C48 119.73(14)
C77 C76 C75 120.06(13)
C65 C60 C61 119.23(12)
C65 C60 P7 121.52(10)
C61 C60 P7 119.05(10)
C76 C77 C72 120.17(13)
C59 C54 C55 119.92(12)
C59 C54 P6 120.04(10)
C55 C54 P6 119.99(11)
C58 C59 C54 119.83(13)
C51 C52 C53 119.98(15)
C74 C73 C72 119.93(13)
C56 C55 C54 119.82(14)
C49 C50 C51 120.10(15)
C48 C53 C52 119.66(14)
C64 C65 C60 120.47(13)
C71 C70 C69 120.08(13)
C59 C58 C57 120.04(14)
C56 C57 C58 120.25(13)
C70 C71 C66 119.57(13)
C68 C67 C66 119.97(12)
C63 C62 C61 120.69(14)
C63 C64 C65 120.02(13)
C62 C63 C64 119.72(13)
C67 C68 C69 119.70(14)
C62 C61 C60 119.86(13)
C75 C74 C73 120.23(13)
C57 C56 C55 120.12(13)
O10 C1 Mo1 177.88(16)
C3 C4 C5 115.4(2)
C3 C4 Mo1 76.90(10)
C5 C4 Mo1 76.00(10)
C4 C3 Mo1 66.68(9)
C4 C5 Mo1 67.21(9)
C40 C39 C38 119.73(14)
C9 C8 C7 120.06(14)
C9 C10 C11 120.06(14)
C15 C14 C13 119.98(13)
C10 C11 C6 119.51(13)
C8 C7 C6 119.46(13)
C8 C9 C10 120.57(13)
C37 C38 C39 120.20(14)
C21 C22 C23 120.20(14)
C52 C51 C50 120.37(14)
C74 C75 C76 120.05(13)
C20 C21 C22 120.41(15)
C19 C20 C21 119.91(15)
C70 C69 C68 120.44(13)
C14 C15 C16 120.38(13)
C15 C16 C17 119.90(14)

loop_
_geom_bond_atom_site_label_1
_geom_bond_atom_site_label_2
_geom_bond_distance
Mo1 C1 1.9400(19)
Mo1 C2 1.9440(17)
Mo1 O1 2.1471(10)
Mo1 C4 2.1803(16)
Mo1 O2 2.2201(11)
Mo1 O3 2.2327(12)
Mo1 C5 2.2947(16)
Mo1 C3 2.3125(16)
P7 N2 1.5684(12)
P7 C72 1.7952(13)
P7 C66 1.7976(13)
P7 C60 1.8048(14)
P6 N2 1.5789(12)
P6 C54 1.7928(13)
P6 C42 1.7950(14)
P6 C48 1.8051(14)
P1 O7 1.4619(10)
P1 O1 1.5072(10)
P1 O6 1.6113(11)
P1 O4 1.6154(10)
P2 O8 1.4638(11)
P2 O2 1.4977(12)
P2 O4 1.6143(10)
P2 O5 1.6223(11)
P3 O9 1.4636(12)
P3 O3 1.4982(12)
P3 O6 1.6191(10)
P3 O5 1.6226(11)
P4 N1 1.5773(12)
P4 C6 1.7911(13)
P4 C18 1.7948(14)
P4 C12 1.7978(13)
P5 N1 1.5704(11)
P5 C36 1.7961(14)
P5 C30 1.7993(13)
P5 C24 1.8028(14)
C42 C43 1.3959(19)
C42 C47 1.4013(18)
C44 C45 1.387(2)
C44 C43 1.390(2)
C46 C47 1.386(2)
C46 C45 1.389(2)
C48 C53 1.3955(19)
C48 C49 1.3987(19)
C72 C73 1.3945(18)
C72 C77 1.4039(18)
C6 C7 1.3971(19)
C6 C11 1.3977(18)
C30 C31 1.3974(17)
C30 C35 1.4031(19)
C36 C41 1.3955(19)
C36 C37 1.4000(18)
C24 C29 1.3919(19)
C24 C25 1.400(2)
C66 C67 1.3972(18)
C66 C71 1.3978(17)
C2 O11 1.160(2)
C27 C28 1.388(2)
C27 C26 1.392(2)
C31 C32 1.386(2)
C32 C33 1.388(2)
C33 C34 1.390(2)
C29 C28 1.396(2)
C26 C25 1.385(2)
C17 C16 1.392(2)
C17 C12 1.393(2)
C41 C40 1.391(2)
C18 C19 1.3954(19)
C18 C23 1.3975(19)
C12 C13 1.3959(18)
C19 C20 1.385(2)
C13 C14 1.397(2)
C37 C38 1.388(2)
C40 C39 1.382(2)
C23 C22 1.391(2)
C35 C34 1.391(2)
C49 C50 1.387(2)
C76 C77 1.384(2)
C76 C75 1.394(2)
C60 C65 1.3937(18)
C60 C61 1.4005(18)
C54 C59 1.396(2)
C54 C55 1.3958(18)
C59 C58 1.389(2)
C52 C51 1.385(2)
C52 C53 1.396(2)
C73 C74 1.393(2)
C55 C56 1.390(2)
C50 C51 1.391(2)
C65 C64 1.3917(19)
C70 C71 1.391(2)
C70 C69 1.392(2)
C58 C57 1.390(2)
C57 C56 1.385(2)
C67 C68 1.3905(19)
C62 C63 1.385(2)
C62 C61 1.390(2)
C64 C63 1.390(2)
C68 C69 1.393(2)
C74 C75 1.388(2)
C1 O10 1.156(2)
C4 C3 1.409(2)
C4 C5 1.417(3)
C39 C38 1.389(3)
C8 C9 1.385(2)
C8 C7 1.3921(19)
C10 C9 1.387(2)
C10 C11 1.3896(19)
C14 C15 1.387(2)
C22 C21 1.386(2)
C21 C20 1.385(2)
C15 C16 1.389(2)
